data_1574723
loop_
_publ_author_name
'Mihm, Cornelius'
'Kar, Sourav'
'Sachs, Andreas'
'Duwe, Dario'
'Dewhurst, Rian D.'
'Braunschweig, Holger'

_publ_section_title
;
 Synthesis of symmetrical and unsymmetrical cyclic diborenes via
 NHC-directed C--H borylation
;
_journal_issue 25
_journal_name_full 'Chemical Science'
_journal_page_first 11637
_journal_page_last 11643
_journal_paper_doi 10.1039/D5SC03150H
_journal_volume 16
_journal_year 2025
_chemical_formula_moiety 'C31 H43 B N4'
_chemical_formula_sum 'C31 H43 B N4'
_chemical_formula_weight 482.50
_space_group_crystal_system triclinic
_space_group_IT_number 2
_space_group_name_Hall '-P 1'
_space_group_name_H-M_alt 'P -1'
_atom_sites_solution_hydrogens geom
_atom_sites_solution_primary dual
_atom_sites_solution_secondary difmap
_audit_creation_date 2024-11-04
_audit_creation_method 'CIF-fill 1.5k (K.Radacki, 2005-24)'
_audit_update_record
;
2025-04-29 deposited with the CCDC.	2025-05-27 downloaded from the CCDC.
;
_cell_angle_alpha 97.5520(10)
_cell_angle_beta 101.3590(10)
_cell_angle_gamma 101.8450(10)
_cell_formula_units_Z 4
_cell_length_a 14.1122(2)
_cell_length_b 14.2169(2)
_cell_length_c 16.8130(2)
_cell_measurement_reflns_used 33549
_cell_measurement_temperature 100(2)
_cell_measurement_theta_max 74.8140
_cell_measurement_theta_min 3.2020
_cell_volume 3184.39(8)
_computing_cell_refinement 'CrysAlisPro 1.171.43.89a (Rigaku OD, 2023)'
_computing_data_collection
;
 CrysAlisPro system (CCD 42.102a 64-bit (release 15-09-2023))
;
_computing_data_reduction 'CrysAlisPro 1.171.43.89a (Rigaku OD, 2023)'
_computing_molecular_graphics 'ShelXLe (Huebschle et all, 2011)'
_computing_publication_material 'SHELXL-2018/3 (Sheldrick, 2018)'
_computing_structure_refinement 'SHELXL-2018/3 (Sheldrick, 2018)'
_computing_structure_solution 'SHELXT 2014/5 (Sheldrick, 2014)'
_diffrn_ambient_environment N~2~
_diffrn_ambient_temperature 100(2)
_diffrn_detector HPA
_diffrn_detector_area_resol_mean 10.0
_diffrn_detector_type 'HyPix Arc150'
_diffrn_measured_fraction_theta_full 0.993
_diffrn_measured_fraction_theta_max 0.971
_diffrn_measurement_details
;
 List of Runs (angles in degrees, time in seconds):
 --------------------------------------------------------------------------
  1  \w     40.00  90.00   0.50    0.10    --   82.26 -95.00  60.00  100
  2  \w   -107.00 -72.00   0.50    0.10    --  -58.00 -50.00 -52.68   70
  3  \w     61.00  90.00   0.50    0.10    --   85.25 -96.00  96.24   58
  4  \w   -128.00 -90.00   0.50    0.10    --  -78.00 -42.00-153.80   76
  5  \w   -117.00 -77.00   0.50    0.10    --  -66.00 -38.00 154.87   80
  6  \w     40.00  96.00   0.50    0.10    --   85.25-118.00 -75.08  112
  7  \w     72.00  99.00   0.50    0.10    --   85.25-121.00-106.67   54
  8  \w     56.00  90.00   0.50    0.10    --   82.26-112.00  30.00   68
  9  \w   -124.00 -92.00   0.50    0.10    --  -79.50 -63.00 104.40   64
 10  \w     41.00  66.00   0.50    0.10    --   85.25-137.00 179.20   50
 11  \w     40.00  72.00   0.50    0.10    --   85.25-123.00 119.05   64
 12  \w    -99.00 -64.00   0.50    0.10    --  -50.00 -47.00 -20.35   70
 13  \w     53.00  93.00   0.50    0.10    --   82.26-112.00-150.00   80
 14  \w   -101.00 -61.00   0.50    0.10    --  -50.00 -39.00  82.57   80
 15  \w     54.00  92.00   0.50    0.10    --   85.25 -94.00 169.09   76
 16  \w   -107.00 -72.00   0.50    0.10    --  -58.00 -49.00 -92.27   70
 17  \w    -92.00 -35.00   0.50    0.10    --  -79.50 102.00 -80.51  114
 18  \w     52.00  93.00   0.50    0.10    --   85.25 -98.00 -71.15   82
 19  \w     37.00  63.00   0.50    0.10    --   82.26-112.00-180.00   52
 20  \w     59.00  91.00   0.50    0.10    --   85.25 -92.00 -31.21   64
 21  \w     44.00  93.00   0.50    0.10    --   85.25 -97.00-113.95   98
 22  \w     44.00  85.00   0.50    0.10    --   85.25-100.00 133.25   82
 23  \w     41.00  66.00   0.50    0.10    --   82.26-112.00 120.00   50
 24  \w     45.00  91.00   0.50    0.10    --   85.25 -92.00 140.66   92
 25  \w   -106.00 -71.00   0.50    0.10    --  -58.00 -52.00-129.58   70
 26  \w   -127.00 -89.00   0.50    0.10    --  -79.50-128.00  21.23   76
 27  \w    -98.00 -32.00   0.50    0.10    --  -79.50 120.00-178.98  132
 28  \w     32.00  98.00   0.50    0.10    --   78.00-115.00 129.33  132
 29  \w     39.00  67.00   0.50    0.10    --   85.25-133.00   3.34   56
 30  \w     35.00 100.00   0.50    0.10    --   82.00-127.00 -71.44  130
 31  \w     46.00 133.00   0.50    0.10    --   82.26  15.00  60.00  174
 32  \w   -125.00 -91.00   0.50    0.10    --  -79.50 -61.00  -9.83   68
 33  \w     37.00  93.00   0.50    0.10    --   82.26-112.00 -30.00  112
 34  \w     43.00  92.00   0.50    0.10    --   85.25 -99.00   0.39   98
 35  \w   -125.00 -94.00   0.50    0.10    --  -79.50-119.00 158.47   62
 36  \w     42.00  92.00   0.50    0.10    --   85.25-100.00  36.88  100
 37  \w   -126.00 -96.00   0.50    0.10    --  -79.50-116.00 -59.20   60
 38  \w     29.00  79.00   0.50    0.10    --   71.26 -95.00-180.00  100
 39  \w     38.00  68.00   0.50    0.10    --   85.25-121.00-106.67   60
 40  \w    100.00 131.00   0.50    0.10    --   85.25  47.00-158.26   62
 41  \w    -91.00 -28.00   0.50    0.10    --  -74.00 110.00 -20.20  126
 42  \w     40.00  99.00   0.50    0.10    --   85.25-136.00 107.15  118
 43  \w   -103.00 -68.00   0.50    0.10    --  -54.00 -50.00  30.98   70
 44  \w     98.00 133.00   0.50    0.10    --   85.25  40.00 -75.03   70
 45  \w     91.00 133.00   0.50    0.10    --   82.26  15.00 120.00   84
 46  \w     75.00 136.00   0.50    0.10    --   85.25  20.00 161.10  122
 47  \w     46.00  71.00   0.50    0.10    --   85.25 -78.00 -57.22   50
 48  \w    104.00 130.00   0.50    0.10    --   85.25  62.00  26.24   52
 49  \w    102.00 130.00   0.50    0.10    --   85.25  50.00 174.58   56
 50  \w    110.00 136.00   0.50    0.10    --   85.25  40.00  68.45   52
 51  \w     98.00 124.00   0.50    0.10    --   85.25  40.00 -50.59   52
 52  \w     46.00 133.00   0.50    0.10    --   82.26  15.00-120.00  174
 53  \w     69.00 136.00   0.50    0.10    --   85.25  18.00  41.33  134
 54  \w     97.00 131.00   0.50    0.10    --   82.26  15.00 -90.00   68
 55  \w     49.00  75.00   0.50    0.10    --   85.25 -79.00-173.95   52
 56  \w     48.00  74.00   0.50    0.10    --   85.25 -79.00  22.55   52
 57  \w    105.00 130.00   0.50    0.10    --   82.26  15.00-150.00   50
 58  \w    100.00 125.00   0.50    0.10    --   85.25 120.00 106.57   50
 59  \w    101.00 127.00   0.50    0.10    --   82.26  15.00 -60.00   52
;
_diffrn_measurement_device 'four-circle diffractometer'
_diffrn_measurement_device_type 'Rigaku XtaLAB Synergy-R'
_diffrn_measurement_method '\w scans'
_diffrn_orient_matrix_type
;
 CrysAlisPro convention (1999,Acta A55,543-557)
;
_diffrn_orient_matrix_UB_11 -0.0783706000
_diffrn_orient_matrix_UB_12 -0.0009188000
_diffrn_orient_matrix_UB_13 0.0522071000
_diffrn_orient_matrix_UB_21 0.0452069000
_diffrn_orient_matrix_UB_22 -0.0704166000
_diffrn_orient_matrix_UB_23 0.0494808000
_diffrn_orient_matrix_UB_31 0.0703965000
_diffrn_orient_matrix_UB_32 0.0877813000
_diffrn_orient_matrix_UB_33 0.0620512000
_diffrn_radiation_monochromator 'multi-layer mirror'
_diffrn_radiation_probe x-ray
_diffrn_radiation_type CuK\a
_diffrn_radiation_wavelength 1.54184
_diffrn_radiation_xray_symbol K-L~2,3~
_diffrn_reflns_av_R_equivalents 0.0504
_diffrn_reflns_av_unetI/netI 0.0362
_diffrn_reflns_Laue_measured_fraction_full 0.993
_diffrn_reflns_Laue_measured_fraction_max 0.971
_diffrn_reflns_limit_h_max 17
_diffrn_reflns_limit_h_min -17
_diffrn_reflns_limit_k_max 17
_diffrn_reflns_limit_k_min -17
_diffrn_reflns_limit_l_max 20
_diffrn_reflns_limit_l_min -20
_diffrn_reflns_number 63837
_diffrn_reflns_point_group_measured_fraction_full 0.993
_diffrn_reflns_point_group_measured_fraction_max 0.971
_diffrn_reflns_theta_full 67.684
_diffrn_reflns_theta_max 75.477
_diffrn_reflns_theta_min 2.725
_diffrn_source 'rotating-anode X-ray tube'
_diffrn_source_type 'PhotonJet-R X-ray Source'
_exptl_absorpt_coefficient_mu 0.446
_exptl_absorpt_correction_T_max 1.000
_exptl_absorpt_correction_T_min 0.823
_exptl_absorpt_correction_type gaussian
_exptl_absorpt_process_details
;
 CrysAlisPro 1.171.43.89a (Rigaku Oxford Diffraction, 2023) Numerical 
 absorption correction based on gaussian integration over a multifaceted 
 crystal model Empirical absorption correction using spherical harmonics, 
 implemented in SCALE3 ABSPACK scaling algorithm.
;
_exptl_crystal_colour orange
_exptl_crystal_density_diffrn 1.006
_exptl_crystal_description plate
_exptl_crystal_F_000 1048
_exptl_crystal_preparation
;
 For data collection the crystal was immersed in a film of perfluoropolyether 
 oil, mounted on a polyimide loop and transferred to stream of cold nitrogen 
 (Oxford Cryostream 800).
;
_exptl_crystal_size_max 0.180
_exptl_crystal_size_mid 0.160
_exptl_crystal_size_min 0.050
_refine_diff_density_max 0.293
_refine_diff_density_min -0.350
_refine_diff_density_rms 0.055
_refine_ls_extinction_method none
_refine_ls_goodness_of_fit_ref 1.121
_refine_ls_hydrogen_treatment constr
_refine_ls_matrix_type full
_refine_ls_number_parameters 667
_refine_ls_number_reflns 12833
_refine_ls_number_restraints 0
_refine_ls_restrained_S_all 1.121
_refine_ls_R_factor_all 0.0680
_refine_ls_R_factor_gt 0.0530
_refine_ls_shift/su_max 0.000
_refine_ls_shift/su_mean 0.000
_refine_ls_structure_factor_coef Fsqd
_refine_ls_weighting_details
;
 w=1/[\s^2^(Fo^2^)+(0.0819P)^2^+0.8971P] where P=(Fo^2^+2Fc^2^)/3
;
_refine_ls_weighting_scheme calc
_refine_ls_wR_factor_gt 0.1428
_refine_ls_wR_factor_ref 0.1602
_reflns_Friedel_coverage 0.000
_reflns_number_gt 10012
_reflns_number_total 12833
_reflns_threshold_expression 'I > 2\s(I)'
_cod_data_source_file d5sc03150h2.cif
_cod_data_source_block borylene_6
_cod_depositor_comments 'Adding full bibliography for 1574720--1574725.cif.'
_cod_database_code 1574723
_shelx_shelxl_version_number 2018/3
_shelx_space_group_comment
;
 The symmetry employed for this shelxl refinement is uniquely defined by the 
 following loop, which should always be used as a source of symmetry 
 information in preference to the above space-group names. They are only 
 intended as comments.
;
_shelx_estimated_absorpt_t_min 0.924
_shelx_estimated_absorpt_t_max 0.978

loop_
_space_group_symop_operation_xyz
'x, y, z'
'-x, -y, -z'

loop_
_atom_site_label
_atom_site_type_symbol
_atom_site_fract_x
_atom_site_fract_y
_atom_site_fract_z
_atom_site_U_iso_or_equiv
_atom_site_adp_type
_atom_site_occupancy
_atom_site_site_symmetry_order
_atom_site_calc_flag
_atom_site_refinement_flags_posn
_atom_site_refinement_flags_adp
_atom_site_refinement_flags_occupancy
_atom_site_disorder_assembly
_atom_site_disorder_group
B1_1 B 0.71970(14) 0.26953(13) 0.28441(12) 0.0247(4) Uani 1 1 d . . . . .
C2_1 C 0.70587(12) 0.16641(12) 0.24367(10) 0.0235(3) Uani 1 1 d . . . . .
C3_1 C 0.72160(12) 0.25953(11) 0.37508(10) 0.0225(3) Uani 1 1 d . . . . .
C4_1 C 0.73782(12) 0.32487(12) 0.44997(10) 0.0243(3) Uani 1 1 d . . . . .
H4_1 H 0.749736 0.393108 0.449939 0.029 Uiso 1 1 calc R U . . .
C5_1 C 0.73666(12) 0.29118(12) 0.52347(10) 0.0259(3) Uani 1 1 d . . . . .
H5_1 H 0.747994 0.336390 0.573236 0.031 Uiso 1 1 calc R U . . .
C6_1 C 0.71892(12) 0.19104(12) 0.52493(10) 0.0257(3) Uani 1 1 d . . . . .
H6_1 H 0.717587 0.169465 0.575921 0.031 Uiso 1 1 calc R U . . .
C7_1 C 0.70312(12) 0.12184(12) 0.45360(10) 0.0245(3) Uani 1 1 d . . . . .
C8_1 C 0.70728(12) 0.15813(12) 0.38047(10) 0.0230(3) Uani 1 1 d . . . . .
N9_1 N 0.69616(10) 0.10578(9) 0.30234(8) 0.0235(3) Uani 1 1 d . . . . .
C10_1 C 0.69782(13) 0.00552(12) 0.27155(10) 0.0272(4) Uani 1 1 d . . . . .
H10A_1 H 0.650812 -0.042230 0.291719 0.033 Uiso 1 1 calc R U . . .
H10B_1 H 0.765442 -0.005852 0.286679 0.033 Uiso 1 1 calc R U . . .
C11_1 C 0.66446(14) 0.00171(12) 0.17943(10) 0.0283(4) Uani 1 1 d . . . . .
H11A_1 H 0.694694 -0.043179 0.148018 0.034 Uiso 1 1 calc R U . . .
H11B_1 H 0.591111 -0.019494 0.160691 0.034 Uiso 1 1 calc R U . . .
N12_1 N 0.70098(11) 0.10369(10) 0.17005(8) 0.0256(3) Uani 1 1 d . . . . .
C13_1 C 0.68038(15) 0.01458(13) 0.45759(11) 0.0326(4) Uani 1 1 d . . . . .
H13A_1 H 0.729859 -0.015126 0.437230 0.049 Uiso 1 1 calc R U . . .
H13B_1 H 0.613908 -0.017174 0.423336 0.049 Uiso 1 1 calc R U . . .
H13C_1 H 0.682565 0.006223 0.514813 0.049 Uiso 1 1 calc R U . . .
C1_2 C 0.69698(12) 0.12374(12) 0.08898(10) 0.0250(3) Uani 1 1 d . . . . .
C2_2 C 0.76838(13) 0.09615(13) 0.04803(11) 0.0284(4) Uani 1 1 d . . . . .
C3_2 C 0.76176(14) 0.10684(14) -0.03382(11) 0.0326(4) Uani 1 1 d . . . . .
H3_2 H 0.808906 0.087490 -0.061720 0.039 Uiso 1 1 calc R U . . .
C4_2 C 0.68815(14) 0.14495(14) -0.07534(11) 0.0344(4) Uani 1 1 d . . . . .
H4_2 H 0.684336 0.151278 -0.131366 0.041 Uiso 1 1 calc R U . . .
C5_2 C 0.62005(14) 0.17379(14) -0.03455(11) 0.0324(4) Uani 1 1 d . . . . .
H5_2 H 0.570506 0.201525 -0.062882 0.039 Uiso 1 1 calc R U . . .
C6_2 C 0.62203(13) 0.16332(12) 0.04717(10) 0.0275(4) Uani 1 1 d . . . . .
C7_2 C 0.53896(13) 0.18892(14) 0.08507(11) 0.0315(4) Uani 1 1 d . . . . .
H7_2 H 0.560049 0.194809 0.146240 0.038 Uiso 1 1 calc R U . . .
C8_2 C 0.85254(14) 0.05583(14) 0.09048(11) 0.0328(4) Uani 1 1 d . . . . .
H8_2 H 0.847706 0.055698 0.149012 0.039 Uiso 1 1 calc R U . . .
C9_2 C 0.95478(14) 0.11986(17) 0.09105(13) 0.0419(5) Uani 1 1 d . . . . .
H9A_2 H 1.007325 0.091048 0.117705 0.063 Uiso 1 1 calc R U . . .
H9B_2 H 0.962218 0.185601 0.121569 0.063 Uiso 1 1 calc R U . . .
H9C_2 H 0.959975 0.123734 0.034243 0.063 Uiso 1 1 calc R U . . .
C10_2 C 0.84515(16) -0.04971(16) 0.05008(14) 0.0437(5) Uani 1 1 d . . . . .
H10A_2 H 0.897136 -0.075114 0.081946 0.066 Uiso 1 1 calc R U . . .
H10B_2 H 0.853950 -0.050832 -0.006392 0.066 Uiso 1 1 calc R U . . .
H10C_2 H 0.779666 -0.090465 0.048933 0.066 Uiso 1 1 calc R U . . .
C11_2 C 0.51755(17) 0.28590(16) 0.06634(13) 0.0430(5) Uani 1 1 d . . . . .
H11A_2 H 0.463650 0.299491 0.091502 0.064 Uiso 1 1 calc R U . . .
H11B_2 H 0.497692 0.281820 0.006518 0.064 Uiso 1 1 calc R U . . .
H11C_2 H 0.577572 0.338540 0.088996 0.064 Uiso 1 1 calc R U . . .
C12_2 C 0.44503(15) 0.10685(16) 0.05360(13) 0.0424(5) Uani 1 1 d . . . . .
H12A_2 H 0.392442 0.122219 0.079675 0.064 Uiso 1 1 calc R U . . .
H12B_2 H 0.459169 0.045452 0.067239 0.064 Uiso 1 1 calc R U . . .
H12C_2 H 0.423117 0.100126 -0.006352 0.064 Uiso 1 1 calc R U . . .
C1_3 C 0.72380(12) 0.36496(11) 0.24836(10) 0.0240(3) Uani 1 1 d . . . . .
N2_3 N 0.67733(10) 0.43698(10) 0.26767(9) 0.0260(3) Uani 1 1 d . . . . .
C3_3 C 0.70273(14) 0.51368(13) 0.22683(11) 0.0314(4) Uani 1 1 d . . . . .
H3_3 H 0.680225 0.572321 0.230225 0.038 Uiso 1 1 calc R U . . .
C4_3 C 0.76536(14) 0.48903(13) 0.18149(11) 0.0329(4) Uani 1 1 d . . . . .
H4_3 H 0.795616 0.527413 0.146959 0.039 Uiso 1 1 calc R U . . .
N5_3 N 0.77778(11) 0.39787(10) 0.19417(9) 0.0273(3) Uani 1 1 d . . . . .
C6_3 C 0.85118(13) 0.34979(13) 0.16561(11) 0.0299(4) Uani 1 1 d . . . . .
H6_3 H 0.829742 0.278527 0.166755 0.036 Uiso 1 1 calc R U . . .
C7_3 C 0.60040(12) 0.42912(12) 0.31682(10) 0.0257(3) Uani 1 1 d . . . . .
H7_3 H 0.614675 0.384161 0.356238 0.031 Uiso 1 1 calc R U . . .
C8_3 C 0.60707(17) 0.52724(15) 0.36681(15) 0.0483(6) Uani 1 1 d . . . . .
H8A_3 H 0.564760 0.519109 0.406357 0.072 Uiso 1 1 calc R U . . .
H8B_3 H 0.584616 0.570281 0.329966 0.072 Uiso 1 1 calc R U . . .
H8C_3 H 0.676188 0.556191 0.396629 0.072 Uiso 1 1 calc R U . . .
C9_3 C 0.49878(15) 0.38480(19) 0.26213(14) 0.0519(6) Uani 1 1 d . . . . .
H9A_3 H 0.449428 0.377293 0.295921 0.078 Uiso 1 1 calc R U . . .
H9B_3 H 0.497910 0.320650 0.231970 0.078 Uiso 1 1 calc R U . . .
H9C_3 H 0.482692 0.427531 0.222827 0.078 Uiso 1 1 calc R U . . .
C10_3 C 0.95179(14) 0.38899(17) 0.22478(14) 0.0443(5) Uani 1 1 d . . . . .
H10A_3 H 0.999830 0.354949 0.206935 0.066 Uiso 1 1 calc R U . . .
H10B_3 H 0.946410 0.378311 0.280290 0.066 Uiso 1 1 calc R U . . .
H10C_3 H 0.974310 0.459104 0.225428 0.066 Uiso 1 1 calc R U . . .
C11_3 C 0.85301(17) 0.36044(16) 0.07709(13) 0.0433(5) Uani 1 1 d . . . . .
H11A_3 H 0.895664 0.321066 0.056858 0.065 Uiso 1 1 calc R U . . .
H11B_3 H 0.879216 0.429206 0.074880 0.065 Uiso 1 1 calc R U . . .
H11C_3 H 0.785313 0.337917 0.042457 0.065 Uiso 1 1 calc R U . . .
B1_4 B 0.77702(14) 0.78423(13) 0.45441(12) 0.0230(4) Uani 1 1 d . . . . .
C2_4 C 0.68422(12) 0.77296(11) 0.48627(10) 0.0225(3) Uani 1 1 d . . . . .
C3_4 C 0.73638(12) 0.77913(11) 0.36123(10) 0.0240(3) Uani 1 1 d . . . . .
C4_4 C 0.77795(13) 0.78622(12) 0.29160(10) 0.0266(3) Uani 1 1 d . . . . .
H4_4 H 0.848142 0.798955 0.298664 0.032 Uiso 1 1 calc R U . . .
C5_4 C 0.71848(14) 0.77500(13) 0.21359(11) 0.0306(4) Uani 1 1 d . . . . .
H5_4 H 0.748188 0.780209 0.167827 0.037 Uiso 1 1 calc R U . . .
C6_4 C 0.61497(14) 0.75604(13) 0.20133(11) 0.0318(4) Uani 1 1 d . . . . .
H6_4 H 0.575310 0.746255 0.146915 0.038 Uiso 1 1 calc R U . . .
C7_4 C 0.56854(13) 0.75115(13) 0.26726(11) 0.0291(4) Uani 1 1 d . . . . .
C8_4 C 0.63028(12) 0.76406(11) 0.34600(10) 0.0237(3) Uani 1 1 d . . . . .
N9_4 N 0.60226(10) 0.75850(10) 0.41981(8) 0.0240(3) Uani 1 1 d . . . . .
C10_4 C 0.51090(12) 0.76334(13) 0.44654(11) 0.0281(4) Uani 1 1 d . . . . .
H10A_4 H 0.452834 0.714368 0.410718 0.034 Uiso 1 1 calc R U . . .
H10B_4 H 0.497772 0.829251 0.447944 0.034 Uiso 1 1 calc R U . . .
C11_4 C 0.53619(12) 0.73970(13) 0.53271(11) 0.0279(4) Uani 1 1 d . . . . .
H11A_4 H 0.504328 0.774875 0.570626 0.033 Uiso 1 1 calc R U . . .
H11B_4 H 0.515067 0.668662 0.531873 0.033 Uiso 1 1 calc R U . . .
N12_4 N 0.64498(10) 0.77399(10) 0.55683(8) 0.0246(3) Uani 1 1 d . . . . .
C13_4 C 0.45642(15) 0.73036(17) 0.25152(12) 0.0406(5) Uani 1 1 d . . . . .
H13A_4 H 0.437086 0.784467 0.281602 0.061 Uiso 1 1 calc R U . . .
H13B_4 H 0.431280 0.669735 0.270406 0.061 Uiso 1 1 calc R U . . .
H13C_4 H 0.428196 0.723386 0.192331 0.061 Uiso 1 1 calc R U . . .
C1_5 C 0.69366(12) 0.77433(12) 0.63970(10) 0.0248(3) Uani 1 1 d . . . . .
C2_5 C 0.68638(12) 0.84958(12) 0.70091(10) 0.0261(3) Uani 1 1 d . . . . .
C3_5 C 0.72615(13) 0.84808(13) 0.78327(11) 0.0293(4) Uani 1 1 d . . . . .
H3_5 H 0.721635 0.898024 0.824848 0.035 Uiso 1 1 calc R U . . .
C4_5 C 0.77203(14) 0.77549(14) 0.80576(11) 0.0320(4) Uani 1 1 d . . . . .
H4_5 H 0.798017 0.775228 0.862307 0.038 Uiso 1 1 calc R U . . .
C5_5 C 0.77993(13) 0.70312(13) 0.74548(11) 0.0298(4) Uani 1 1 d . . . . .
H5_5 H 0.812812 0.654181 0.761283 0.036 Uiso 1 1 calc R U . . .
C6_5 C 0.74064(12) 0.70036(12) 0.66183(10) 0.0267(4) Uani 1 1 d . . . . .
C7_5 C 0.74340(13) 0.61442(12) 0.59851(11) 0.0279(4) Uani 1 1 d . . . . .
H7_5 H 0.737503 0.635625 0.543704 0.034 Uiso 1 1 calc R U . . .
C8_5 C 0.63755(13) 0.93174(13) 0.67992(11) 0.0288(4) Uani 1 1 d . . . . .
H8_5 H 0.612777 0.920685 0.618690 0.035 Uiso 1 1 calc R U . . .
C9_5 C 0.71204(14) 1.03124(13) 0.70669(12) 0.0338(4) Uani 1 1 d . . . . .
H9A_5 H 0.677806 1.082877 0.694528 0.051 Uiso 1 1 calc R U . . .
H9B_5 H 0.765044 1.032858 0.676624 0.051 Uiso 1 1 calc R U . . .
H9C_5 H 0.740961 1.041664 0.766051 0.051 Uiso 1 1 calc R U . . .
C10_5 C 0.54804(14) 0.93264(15) 0.71917(12) 0.0364(4) Uani 1 1 d . . . . .
H10A_5 H 0.515058 0.982905 0.700812 0.055 Uiso 1 1 calc R U . . .
H10B_5 H 0.571059 0.947001 0.779364 0.055 Uiso 1 1 calc R U . . .
H10C_5 H 0.500947 0.868607 0.702349 0.055 Uiso 1 1 calc R U . . .
C11_5 C 0.83959(14) 0.58060(14) 0.61785(12) 0.0343(4) Uani 1 1 d . . . . .
H11A_5 H 0.838679 0.527612 0.573864 0.051 Uiso 1 1 calc R U . . .
H11B_5 H 0.845779 0.557063 0.670425 0.051 Uiso 1 1 calc R U . . .
H11C_5 H 0.896263 0.635346 0.621708 0.051 Uiso 1 1 calc R U . . .
C12_5 C 0.65455(14) 0.52869(14) 0.59166(13) 0.0372(4) Uani 1 1 d . . . . .
H12A_5 H 0.656348 0.474411 0.549967 0.056 Uiso 1 1 calc R U . . .
H12B_5 H 0.592516 0.549443 0.575562 0.056 Uiso 1 1 calc R U . . .
H12C_5 H 0.657991 0.507423 0.645068 0.056 Uiso 1 1 calc R U . . .
C1_6 C 0.88664(12) 0.79089(11) 0.49865(10) 0.0232(3) Uani 1 1 d . . . . .
N2_6 N 0.94082(10) 0.84772(10) 0.57170(9) 0.0246(3) Uani 1 1 d . . . . .
C3_6 C 1.03588(13) 0.83158(13) 0.58916(11) 0.0299(4) Uani 1 1 d . . . . .
H3_6 H 1.087469 0.862238 0.636435 0.036 Uiso 1 1 calc R U . . .
C4_6 C 1.04165(12) 0.76471(13) 0.52706(11) 0.0289(4) Uani 1 1 d . . . . .
H4_6 H 1.097808 0.739215 0.522084 0.035 Uiso 1 1 calc R U . . .
N5_6 N 0.95000(10) 0.74014(10) 0.47172(9) 0.0246(3) Uani 1 1 d . . . . .
C6_6 C 0.92409(13) 0.66344(12) 0.39755(10) 0.0260(3) Uani 1 1 d . . . . .
H6_6 H 0.855547 0.661831 0.366293 0.031 Uiso 1 1 calc R U . . .
C7_6 C 0.90906(13) 0.92726(12) 0.61696(10) 0.0268(4) Uani 1 1 d . . . . .
H7_6 H 0.834688 0.910331 0.604626 0.032 Uiso 1 1 calc R U . . .
C8_6 C 0.94721(15) 0.93544(15) 0.70898(11) 0.0369(4) Uani 1 1 d . . . . .
H8A_6 H 0.918156 0.981989 0.738668 0.055 Uiso 1 1 calc R U . . .
H8B_6 H 1.019869 0.958332 0.723337 0.055 Uiso 1 1 calc R U . . .
H8C_6 H 0.928283 0.871295 0.724453 0.055 Uiso 1 1 calc R U . . .
C9_6 C 0.94288(15) 1.02239(13) 0.58704(13) 0.0361(4) Uani 1 1 d . . . . .
H9A_6 H 0.918151 1.073922 0.615123 0.054 Uiso 1 1 calc R U . . .
H9B_6 H 0.916518 1.013420 0.527391 0.054 Uiso 1 1 calc R U . . .
H9C_6 H 1.015752 1.041066 0.599352 0.054 Uiso 1 1 calc R U . . .
C10_6 C 0.99575(14) 0.68718(14) 0.34203(12) 0.0337(4) Uani 1 1 d . . . . .
H10A_6 H 0.973235 0.639942 0.290225 0.051 Uiso 1 1 calc R U . . .
H10B_6 H 1.062507 0.683696 0.369842 0.051 Uiso 1 1 calc R U . . .
H10C_6 H 0.997582 0.753185 0.330334 0.051 Uiso 1 1 calc R U . . .
C11_6 C 0.92367(16) 0.56400(13) 0.42157(12) 0.0367(4) Uani 1 1 d . . . . .
H11A_6 H 0.902900 0.513555 0.371770 0.055 Uiso 1 1 calc R U . . .
H11B_6 H 0.877124 0.550723 0.457226 0.055 Uiso 1 1 calc R U . . .
H11C_6 H 0.990696 0.563586 0.451195 0.055 Uiso 1 1 calc R U . . .

loop_
_atom_site_aniso_label
_atom_site_aniso_U_11
_atom_site_aniso_U_22
_atom_site_aniso_U_33
_atom_site_aniso_U_23
_atom_site_aniso_U_13
_atom_site_aniso_U_12
B1_1 0.0246(9) 0.0216(9) 0.0263(9) 0.0026(7) 0.0074(7) 0.0017(7)
C2_1 0.0249(8) 0.0230(8) 0.0226(8) 0.0036(6) 0.0088(6) 0.0028(6)
C3_1 0.0202(7) 0.0212(8) 0.0252(8) 0.0029(6) 0.0058(6) 0.0030(6)
C4_1 0.0236(8) 0.0206(8) 0.0282(8) 0.0024(6) 0.0078(7) 0.0034(6)
C5_1 0.0268(8) 0.0266(8) 0.0238(8) 0.0010(6) 0.0079(7) 0.0052(7)
C6_1 0.0280(8) 0.0283(8) 0.0230(8) 0.0069(7) 0.0092(7) 0.0066(7)
C7_1 0.0245(8) 0.0236(8) 0.0259(8) 0.0053(6) 0.0082(6) 0.0039(6)
C8_1 0.0223(8) 0.0231(8) 0.0219(8) 0.0015(6) 0.0058(6) 0.0027(6)
N9_1 0.0283(7) 0.0197(6) 0.0228(7) 0.0026(5) 0.0083(6) 0.0047(5)
C10_1 0.0342(9) 0.0204(8) 0.0271(9) 0.0032(6) 0.0097(7) 0.0051(7)
C11_1 0.0339(9) 0.0228(8) 0.0264(9) 0.0015(7) 0.0086(7) 0.0031(7)
N12_1 0.0326(8) 0.0210(7) 0.0221(7) 0.0014(5) 0.0091(6) 0.0028(6)
C13_1 0.0446(11) 0.0262(9) 0.0286(9) 0.0073(7) 0.0110(8) 0.0077(8)
C1_2 0.0263(8) 0.0236(8) 0.0216(8) 0.0005(6) 0.0058(6) 0.0003(6)
C2_2 0.0272(9) 0.0290(9) 0.0259(9) 0.0005(7) 0.0067(7) 0.0025(7)
C3_2 0.0314(9) 0.0381(10) 0.0276(9) 0.0009(7) 0.0109(7) 0.0059(8)
C4_2 0.0360(10) 0.0421(11) 0.0255(9) 0.0060(8) 0.0097(7) 0.0078(8)
C5_2 0.0338(10) 0.0371(10) 0.0274(9) 0.0060(7) 0.0076(7) 0.0101(8)
C6_2 0.0269(8) 0.0275(8) 0.0241(8) -0.0004(7) 0.0050(7) 0.0013(7)
C7_2 0.0296(9) 0.0372(10) 0.0258(9) -0.0010(7) 0.0072(7) 0.0074(8)
C8_2 0.0301(9) 0.0413(10) 0.0278(9) 0.0032(8) 0.0088(7) 0.0101(8)
C9_2 0.0297(10) 0.0586(13) 0.0370(11) 0.0067(9) 0.0093(8) 0.0095(9)
C10_2 0.0418(11) 0.0456(12) 0.0461(12) 0.0026(9) 0.0119(9) 0.0176(9)
C11_2 0.0476(12) 0.0476(12) 0.0360(11) 0.0015(9) 0.0089(9) 0.0212(10)
C12_2 0.0310(10) 0.0547(13) 0.0354(11) -0.0039(9) 0.0112(8) 0.0006(9)
C1_3 0.0240(8) 0.0209(8) 0.0243(8) 0.0021(6) 0.0062(6) 0.0000(6)
N2_3 0.0270(7) 0.0214(7) 0.0292(7) 0.0056(6) 0.0083(6) 0.0024(5)
C3_3 0.0346(9) 0.0229(8) 0.0375(10) 0.0109(7) 0.0096(8) 0.0036(7)
C4_3 0.0345(10) 0.0286(9) 0.0351(10) 0.0122(7) 0.0099(8) 0.0004(7)
N5_3 0.0272(7) 0.0255(7) 0.0295(7) 0.0074(6) 0.0097(6) 0.0028(6)
C6_3 0.0287(9) 0.0309(9) 0.0293(9) 0.0028(7) 0.0116(7) 0.0020(7)
C7_3 0.0249(8) 0.0240(8) 0.0285(8) 0.0041(7) 0.0083(7) 0.0043(6)
C8_3 0.0531(13) 0.0305(10) 0.0579(14) -0.0087(9) 0.0298(11) -0.0033(9)
C9_3 0.0286(10) 0.0758(16) 0.0411(12) -0.0118(11) 0.0126(9) -0.0009(10)
C10_3 0.0263(10) 0.0506(12) 0.0497(12) -0.0102(10) 0.0075(9) 0.0087(9)
C11_3 0.0542(13) 0.0430(11) 0.0364(11) 0.0096(9) 0.0220(10) 0.0076(10)
B1_4 0.0208(9) 0.0208(8) 0.0264(9) 0.0021(7) 0.0063(7) 0.0036(7)
C2_4 0.0230(8) 0.0205(7) 0.0216(8) 0.0009(6) 0.0030(6) 0.0039(6)
C3_4 0.0261(8) 0.0189(7) 0.0270(8) 0.0016(6) 0.0079(7) 0.0050(6)
C4_4 0.0297(9) 0.0245(8) 0.0273(8) 0.0043(7) 0.0093(7) 0.0076(7)
C5_4 0.0422(10) 0.0269(8) 0.0263(9) 0.0060(7) 0.0123(8) 0.0112(7)
C6_4 0.0405(10) 0.0299(9) 0.0242(9) 0.0036(7) 0.0042(7) 0.0102(8)
C7_4 0.0304(9) 0.0275(9) 0.0264(9) 0.0034(7) 0.0016(7) 0.0060(7)
C8_4 0.0262(8) 0.0210(8) 0.0240(8) 0.0033(6) 0.0057(6) 0.0064(6)
N9_4 0.0192(7) 0.0278(7) 0.0234(7) 0.0035(6) 0.0033(5) 0.0045(5)
C10_4 0.0206(8) 0.0322(9) 0.0300(9) 0.0037(7) 0.0052(7) 0.0046(7)
C11_4 0.0192(8) 0.0333(9) 0.0294(9) 0.0031(7) 0.0063(7) 0.0031(7)
N12_4 0.0185(7) 0.0326(7) 0.0216(7) 0.0032(6) 0.0048(5) 0.0043(6)
C13_4 0.0322(10) 0.0555(13) 0.0312(10) 0.0078(9) 0.0005(8) 0.0101(9)
C1_5 0.0238(8) 0.0256(8) 0.0230(8) 0.0031(6) 0.0079(6) -0.0001(6)
C2_5 0.0256(8) 0.0270(8) 0.0246(8) 0.0033(7) 0.0093(7) 0.0012(7)
C3_5 0.0297(9) 0.0320(9) 0.0246(8) 0.0015(7) 0.0090(7) 0.0032(7)
C4_5 0.0325(9) 0.0367(10) 0.0254(9) 0.0060(7) 0.0080(7) 0.0040(8)
C5_5 0.0264(9) 0.0341(9) 0.0295(9) 0.0077(7) 0.0059(7) 0.0078(7)
C6_5 0.0255(8) 0.0263(8) 0.0273(9) 0.0042(7) 0.0096(7) 0.0008(7)
C7_5 0.0286(9) 0.0271(8) 0.0279(9) 0.0044(7) 0.0082(7) 0.0047(7)
C8_5 0.0298(9) 0.0321(9) 0.0258(8) 0.0035(7) 0.0096(7) 0.0085(7)
C9_5 0.0392(10) 0.0315(9) 0.0344(10) 0.0054(8) 0.0162(8) 0.0091(8)
C10_5 0.0345(10) 0.0394(10) 0.0385(10) 0.0047(8) 0.0155(8) 0.0107(8)
C11_5 0.0333(10) 0.0339(10) 0.0368(10) 0.0057(8) 0.0112(8) 0.0081(8)
C12_5 0.0332(10) 0.0301(9) 0.0462(11) -0.0007(8) 0.0132(8) 0.0037(8)
C1_6 0.0228(8) 0.0202(7) 0.0259(8) 0.0030(6) 0.0092(6) 0.0010(6)
N2_6 0.0204(7) 0.0237(7) 0.0276(7) 0.0005(6) 0.0067(5) 0.0020(5)
C3_6 0.0216(8) 0.0334(9) 0.0313(9) 0.0021(7) 0.0041(7) 0.0031(7)
C4_6 0.0191(8) 0.0329(9) 0.0328(9) 0.0035(7) 0.0049(7) 0.0049(7)
N5_6 0.0209(7) 0.0237(7) 0.0280(7) 0.0004(6) 0.0069(6) 0.0043(5)
C6_6 0.0248(8) 0.0225(8) 0.0291(9) -0.0001(7) 0.0068(7) 0.0043(6)
C7_6 0.0249(8) 0.0259(8) 0.0270(9) -0.0020(7) 0.0085(7) 0.0018(7)
C8_6 0.0338(10) 0.0451(11) 0.0272(9) -0.0026(8) 0.0072(8) 0.0049(8)
C9_6 0.0396(10) 0.0271(9) 0.0425(11) 0.0019(8) 0.0195(9) 0.0029(8)
C10_6 0.0328(10) 0.0335(9) 0.0340(10) 0.0000(8) 0.0133(8) 0.0045(8)
C11_6 0.0455(11) 0.0253(9) 0.0386(10) 0.0028(8) 0.0118(9) 0.0069(8)

loop_
_atom_type_symbol
_atom_type_description
_atom_type_scat_dispersion_real
_atom_type_scat_dispersion_imag
_atom_type_scat_source
C C 0.0181 0.0091 'International Tables Vol C Tables 4.2.6.8 and 6.1.1.4'
H H 0.0000 0.0000 'International Tables Vol C Tables 4.2.6.8 and 6.1.1.4'
B B 0.0090 0.0039 'International Tables Vol C Tables 4.2.6.8 and 6.1.1.4'
N N 0.0311 0.0180 'International Tables Vol C Tables 4.2.6.8 and 6.1.1.4'

loop_
_exptl_crystal_face_index_h
_exptl_crystal_face_index_k
_exptl_crystal_face_index_l
_exptl_crystal_face_perp_dist
0 1 0 0.0685
0 -1 0 0.0828
1 -1 1 0.0821
1 0 1 0.0636
-1 0 -1 0.0486
-1 1 -1 0.0830
1 -1 0 0.0979
-1 -1 -1 0.0502
-1 1 0 0.0924
0 1 1 0.0519
0 -1 -1 0.0676
1 -1 -1 0.0935
-1 1 1 0.0759
-1 0 1 0.0497
1 0 -1 0.0892
-1 -1 0 0.0574
-1 -1 1 0.0524
0 0 1 0.0085
0 0 -1 0.0384

loop_
_geom_angle_atom_site_label_1
_geom_angle_atom_site_label_2
_geom_angle_atom_site_label_3
_geom_angle
_geom_angle_site_symmetry_1
_geom_angle_site_symmetry_3
_geom_angle_publ_flag
C2_1 B1_1 C3_1 102.42(14) . . ?
C2_1 B1_1 C1_3 131.18(16) . . ?
C3_1 B1_1 C1_3 126.26(15) . . ?
N9_1 C2_1 N12_1 105.43(13) . . ?
N9_1 C2_1 B1_1 108.74(14) . . ?
N12_1 C2_1 B1_1 145.80(15) . . ?
C4_1 C3_1 C8_1 116.18(14) . . ?
C4_1 C3_1 B1_1 135.56(15) . . ?
C8_1 C3_1 B1_1 108.19(14) . . ?
C5_1 C4_1 C3_1 121.10(15) . . ?
C5_1 C4_1 H4_1 119.4 . . ?
C3_1 C4_1 H4_1 119.4 . . ?
C4_1 C5_1 C6_1 120.44(15) . . ?
C4_1 C5_1 H5_1 119.8 . . ?
C6_1 C5_1 H5_1 119.8 . . ?
C7_1 C6_1 C5_1 121.90(15) . . ?
C7_1 C6_1 H6_1 119.0 . . ?
C5_1 C6_1 H6_1 119.0 . . ?
C6_1 C7_1 C8_1 116.44(15) . . ?
C6_1 C7_1 C13_1 120.02(15) . . ?
C8_1 C7_1 C13_1 123.52(15) . . ?
N9_1 C8_1 C7_1 127.95(15) . . ?
N9_1 C8_1 C3_1 108.19(14) . . ?
C7_1 C8_1 C3_1 123.85(15) . . ?
C8_1 N9_1 C2_1 112.38(13) . . ?
C8_1 N9_1 C10_1 133.44(14) . . ?
C2_1 N9_1 C10_1 112.65(13) . . ?
N9_1 C10_1 C11_1 100.31(13) . . ?
N9_1 C10_1 H10A_1 111.7 . . ?
C11_1 C10_1 H10A_1 111.7 . . ?
N9_1 C10_1 H10B_1 111.7 . . ?
C11_1 C10_1 H10B_1 111.7 . . ?
H10A_1 C10_1 H10B_1 109.5 . . ?
N12_1 C11_1 C10_1 103.04(13) . . ?
N12_1 C11_1 H11A_1 111.2 . . ?
C10_1 C11_1 H11A_1 111.2 . . ?
N12_1 C11_1 H11B_1 111.2 . . ?
C10_1 C11_1 H11B_1 111.2 . . ?
H11A_1 C11_1 H11B_1 109.1 . . ?
C2_1 N12_1 C1_2 129.94(14) . . ?
C2_1 N12_1 C11_1 109.02(13) . . ?
C1_2 N12_1 C11_1 118.09(13) . . ?
C7_1 C13_1 H13A_1 109.5 . . ?
C7_1 C13_1 H13B_1 109.5 . . ?
H13A_1 C13_1 H13B_1 109.5 . . ?
C7_1 C13_1 H13C_1 109.5 . . ?
H13A_1 C13_1 H13C_1 109.5 . . ?
H13B_1 C13_1 H13C_1 109.5 . . ?
C6_2 C1_2 C2_2 119.84(15) . . ?
C6_2 C1_2 N12_1 122.69(15) . . ?
C2_2 C1_2 N12_1 117.33(15) . . ?
C3_2 C2_2 C1_2 119.08(17) . . ?
C3_2 C2_2 C8_2 118.62(16) . . ?
C1_2 C2_2 C8_2 122.30(15) . . ?
C4_2 C3_2 C2_2 121.40(17) . . ?
C4_2 C3_2 H3_2 119.3 . . ?
C2_2 C3_2 H3_2 119.3 . . ?
C3_2 C4_2 C5_2 119.29(17) . . ?
C3_2 C4_2 H4_2 120.4 . . ?
C5_2 C4_2 H4_2 120.4 . . ?
C4_2 C5_2 C6_2 121.84(18) . . ?
C4_2 C5_2 H5_2 119.1 . . ?
C6_2 C5_2 H5_2 119.1 . . ?
C5_2 C6_2 C1_2 118.53(16) . . ?
C5_2 C6_2 C7_2 118.36(16) . . ?
C1_2 C6_2 C7_2 122.98(15) . . ?
C6_2 C7_2 C12_2 109.56(15) . . ?
C6_2 C7_2 C11_2 112.05(16) . . ?
C12_2 C7_2 C11_2 110.19(17) . . ?
C6_2 C7_2 H7_2 108.3 . . ?
C12_2 C7_2 H7_2 108.3 . . ?
C11_2 C7_2 H7_2 108.3 . . ?
C2_2 C8_2 C9_2 111.55(16) . . ?
C2_2 C8_2 C10_2 111.85(15) . . ?
C9_2 C8_2 C10_2 109.34(16) . . ?
C2_2 C8_2 H8_2 108.0 . . ?
C9_2 C8_2 H8_2 108.0 . . ?
C10_2 C8_2 H8_2 108.0 . . ?
C8_2 C9_2 H9A_2 109.5 . . ?
C8_2 C9_2 H9B_2 109.5 . . ?
H9A_2 C9_2 H9B_2 109.5 . . ?
C8_2 C9_2 H9C_2 109.5 . . ?
H9A_2 C9_2 H9C_2 109.5 . . ?
H9B_2 C9_2 H9C_2 109.5 . . ?
C8_2 C10_2 H10A_2 109.5 . . ?
C8_2 C10_2 H10B_2 109.5 . . ?
H10A_2 C10_2 H10B_2 109.5 . . ?
C8_2 C10_2 H10C_2 109.5 . . ?
H10A_2 C10_2 H10C_2 109.5 . . ?
H10B_2 C10_2 H10C_2 109.5 . . ?
C7_2 C11_2 H11A_2 109.5 . . ?
C7_2 C11_2 H11B_2 109.5 . . ?
H11A_2 C11_2 H11B_2 109.5 . . ?
C7_2 C11_2 H11C_2 109.5 . . ?
H11A_2 C11_2 H11C_2 109.5 . . ?
H11B_2 C11_2 H11C_2 109.5 . . ?
C7_2 C12_2 H12A_2 109.5 . . ?
C7_2 C12_2 H12B_2 109.5 . . ?
H12A_2 C12_2 H12B_2 109.5 . . ?
C7_2 C12_2 H12C_2 109.5 . . ?
H12A_2 C12_2 H12C_2 109.5 . . ?
H12B_2 C12_2 H12C_2 109.5 . . ?
N2_3 C1_3 N5_3 104.85(14) . . ?
N2_3 C1_3 B1_1 126.80(14) . . ?
N5_3 C1_3 B1_1 128.28(15) . . ?
C1_3 N2_3 C3_3 110.59(14) . . ?
C1_3 N2_3 C7_3 124.63(13) . . ?
C3_3 N2_3 C7_3 124.35(14) . . ?
C4_3 C3_3 N2_3 106.74(16) . . ?
C4_3 C3_3 H3_3 126.6 . . ?
N2_3 C3_3 H3_3 126.6 . . ?
C3_3 C4_3 N5_3 107.67(15) . . ?
C3_3 C4_3 H4_3 126.2 . . ?
N5_3 C4_3 H4_3 126.2 . . ?
C1_3 N5_3 C4_3 110.14(14) . . ?
C1_3 N5_3 C6_3 123.78(14) . . ?
C4_3 N5_3 C6_3 125.30(14) . . ?
N5_3 C6_3 C10_3 109.62(14) . . ?
N5_3 C6_3 C11_3 110.69(16) . . ?
C10_3 C6_3 C11_3 113.20(16) . . ?
N5_3 C6_3 H6_3 107.7 . . ?
C10_3 C6_3 H6_3 107.7 . . ?
C11_3 C6_3 H6_3 107.7 . . ?
N2_3 C7_3 C9_3 110.65(14) . . ?
N2_3 C7_3 C8_3 110.28(14) . . ?
C9_3 C7_3 C8_3 112.65(17) . . ?
N2_3 C7_3 H7_3 107.7 . . ?
C9_3 C7_3 H7_3 107.7 . . ?
C8_3 C7_3 H7_3 107.7 . . ?
C7_3 C8_3 H8A_3 109.5 . . ?
C7_3 C8_3 H8B_3 109.5 . . ?
H8A_3 C8_3 H8B_3 109.5 . . ?
C7_3 C8_3 H8C_3 109.5 . . ?
H8A_3 C8_3 H8C_3 109.5 . . ?
H8B_3 C8_3 H8C_3 109.5 . . ?
C7_3 C9_3 H9A_3 109.5 . . ?
C7_3 C9_3 H9B_3 109.5 . . ?
H9A_3 C9_3 H9B_3 109.5 . . ?
C7_3 C9_3 H9C_3 109.5 . . ?
H9A_3 C9_3 H9C_3 109.5 . . ?
H9B_3 C9_3 H9C_3 109.5 . . ?
C6_3 C10_3 H10A_3 109.5 . . ?
C6_3 C10_3 H10B_3 109.5 . . ?
H10A_3 C10_3 H10B_3 109.5 . . ?
C6_3 C10_3 H10C_3 109.5 . . ?
H10A_3 C10_3 H10C_3 109.5 . . ?
H10B_3 C10_3 H10C_3 109.5 . . ?
C6_3 C11_3 H11A_3 109.5 . . ?
C6_3 C11_3 H11B_3 109.5 . . ?
H11A_3 C11_3 H11B_3 109.5 . . ?
C6_3 C11_3 H11C_3 109.5 . . ?
H11A_3 C11_3 H11C_3 109.5 . . ?
H11B_3 C11_3 H11C_3 109.5 . . ?
C2_4 B1_4 C3_4 102.13(14) . . ?
C2_4 B1_4 C1_6 131.01(15) . . ?
C3_4 B1_4 C1_6 126.69(15) . . ?
N9_4 C2_4 N12_4 105.49(13) . . ?
N9_4 C2_4 B1_4 108.95(14) . . ?
N12_4 C2_4 B1_4 145.51(15) . . ?
C4_4 C3_4 C8_4 115.97(15) . . ?
C4_4 C3_4 B1_4 135.87(16) . . ?
C8_4 C3_4 B1_4 108.16(14) . . ?
C5_4 C4_4 C3_4 121.29(16) . . ?
C5_4 C4_4 H4_4 119.4 . . ?
C3_4 C4_4 H4_4 119.4 . . ?
C4_4 C5_4 C6_4 120.61(16) . . ?
C4_4 C5_4 H5_4 119.7 . . ?
C6_4 C5_4 H5_4 119.7 . . ?
C7_4 C6_4 C5_4 121.50(17) . . ?
C7_4 C6_4 H6_4 119.3 . . ?
C5_4 C6_4 H6_4 119.3 . . ?
C6_4 C7_4 C8_4 116.97(16) . . ?
C6_4 C7_4 C13_4 119.95(16) . . ?
C8_4 C7_4 C13_4 123.07(16) . . ?
N9_4 C8_4 C7_4 127.84(16) . . ?
N9_4 C8_4 C3_4 108.47(14) . . ?
C7_4 C8_4 C3_4 123.57(15) . . ?
C8_4 N9_4 C2_4 112.20(13) . . ?
C8_4 N9_4 C10_4 133.64(14) . . ?
C2_4 N9_4 C10_4 112.39(13) . . ?
N9_4 C10_4 C11_4 100.83(13) . . ?
N9_4 C10_4 H10A_4 111.6 . . ?
C11_4 C10_4 H10A_4 111.6 . . ?
N9_4 C10_4 H10B_4 111.6 . . ?
C11_4 C10_4 H10B_4 111.6 . . ?
H10A_4 C10_4 H10B_4 109.4 . . ?
N12_4 C11_4 C10_4 102.95(13) . . ?
N12_4 C11_4 H11A_4 111.2 . . ?
C10_4 C11_4 H11A_4 111.2 . . ?
N12_4 C11_4 H11B_4 111.2 . . ?
C10_4 C11_4 H11B_4 111.2 . . ?
H11A_4 C11_4 H11B_4 109.1 . . ?
C2_4 N12_4 C1_5 128.96(14) . . ?
C2_4 N12_4 C11_4 109.92(13) . . ?
C1_5 N12_4 C11_4 118.11(13) . . ?
C7_4 C13_4 H13A_4 109.5 . . ?
C7_4 C13_4 H13B_4 109.5 . . ?
H13A_4 C13_4 H13B_4 109.5 . . ?
C7_4 C13_4 H13C_4 109.5 . . ?
H13A_4 C13_4 H13C_4 109.5 . . ?
H13B_4 C13_4 H13C_4 109.5 . . ?
C6_5 C1_5 C2_5 120.60(15) . . ?
C6_5 C1_5 N12_4 122.49(15) . . ?
C2_5 C1_5 N12_4 116.74(15) . . ?
C3_5 C2_5 C1_5 118.53(16) . . ?
C3_5 C2_5 C8_5 118.97(15) . . ?
C1_5 C2_5 C8_5 122.50(15) . . ?
C4_5 C3_5 C2_5 121.37(16) . . ?
C4_5 C3_5 H3_5 119.3 . . ?
C2_5 C3_5 H3_5 119.3 . . ?
C3_5 C4_5 C5_5 119.65(17) . . ?
C3_5 C4_5 H4_5 120.2 . . ?
C5_5 C4_5 H4_5 120.2 . . ?
C4_5 C5_5 C6_5 121.53(17) . . ?
C4_5 C5_5 H5_5 119.2 . . ?
C6_5 C5_5 H5_5 119.2 . . ?
C5_5 C6_5 C1_5 118.30(15) . . ?
C5_5 C6_5 C7_5 119.46(16) . . ?
C1_5 C6_5 C7_5 122.10(15) . . ?
C11_5 C7_5 C6_5 112.99(15) . . ?
C11_5 C7_5 C12_5 109.59(15) . . ?
C6_5 C7_5 C12_5 110.22(14) . . ?
C11_5 C7_5 H7_5 108.0 . . ?
C6_5 C7_5 H7_5 108.0 . . ?
C12_5 C7_5 H7_5 108.0 . . ?
C2_5 C8_5 C9_5 111.38(15) . . ?
C2_5 C8_5 C10_5 111.57(15) . . ?
C9_5 C8_5 C10_5 109.78(15) . . ?
C2_5 C8_5 H8_5 108.0 . . ?
C9_5 C8_5 H8_5 108.0 . . ?
C10_5 C8_5 H8_5 108.0 . . ?
C8_5 C9_5 H9A_5 109.5 . . ?
C8_5 C9_5 H9B_5 109.5 . . ?
H9A_5 C9_5 H9B_5 109.5 . . ?
C8_5 C9_5 H9C_5 109.5 . . ?
H9A_5 C9_5 H9C_5 109.5 . . ?
H9B_5 C9_5 H9C_5 109.5 . . ?
C8_5 C10_5 H10A_5 109.5 . . ?
C8_5 C10_5 H10B_5 109.5 . . ?
H10A_5 C10_5 H10B_5 109.5 . . ?
C8_5 C10_5 H10C_5 109.5 . . ?
H10A_5 C10_5 H10C_5 109.5 . . ?
H10B_5 C10_5 H10C_5 109.5 . . ?
C7_5 C11_5 H11A_5 109.5 . . ?
C7_5 C11_5 H11B_5 109.5 . . ?
H11A_5 C11_5 H11B_5 109.5 . . ?
C7_5 C11_5 H11C_5 109.5 . . ?
H11A_5 C11_5 H11C_5 109.5 . . ?
H11B_5 C11_5 H11C_5 109.5 . . ?
C7_5 C12_5 H12A_5 109.5 . . ?
C7_5 C12_5 H12B_5 109.5 . . ?
H12A_5 C12_5 H12B_5 109.5 . . ?
C7_5 C12_5 H12C_5 109.5 . . ?
H12A_5 C12_5 H12C_5 109.5 . . ?
H12B_5 C12_5 H12C_5 109.5 . . ?
N2_6 C1_6 N5_6 104.74(14) . . ?
N2_6 C1_6 B1_4 128.45(15) . . ?
N5_6 C1_6 B1_4 126.81(14) . . ?
C1_6 N2_6 C3_6 110.12(14) . . ?
C1_6 N2_6 C7_6 124.27(14) . . ?
C3_6 N2_6 C7_6 124.70(14) . . ?
C4_6 C3_6 N2_6 107.56(15) . . ?
C4_6 C3_6 H3_6 126.2 . . ?
N2_6 C3_6 H3_6 126.2 . . ?
C3_6 C4_6 N5_6 106.77(15) . . ?
C3_6 C4_6 H4_6 126.6 . . ?
N5_6 C4_6 H4_6 126.6 . . ?
C1_6 N5_6 C4_6 110.81(14) . . ?
C1_6 N5_6 C6_6 125.66(14) . . ?
C4_6 N5_6 C6_6 123.36(14) . . ?
N5_6 C6_6 C11_6 110.54(14) . . ?
N5_6 C6_6 C10_6 110.31(13) . . ?
C11_6 C6_6 C10_6 111.25(15) . . ?
N5_6 C6_6 H6_6 108.2 . . ?
C11_6 C6_6 H6_6 108.2 . . ?
C10_6 C6_6 H6_6 108.2 . . ?
N2_6 C7_6 C8_6 110.10(15) . . ?
N2_6 C7_6 C9_6 110.05(14) . . ?
C8_6 C7_6 C9_6 112.53(15) . . ?
N2_6 C7_6 H7_6 108.0 . . ?
C8_6 C7_6 H7_6 108.0 . . ?
C9_6 C7_6 H7_6 108.0 . . ?
C7_6 C8_6 H8A_6 109.5 . . ?
C7_6 C8_6 H8B_6 109.5 . . ?
H8A_6 C8_6 H8B_6 109.5 . . ?
C7_6 C8_6 H8C_6 109.5 . . ?
H8A_6 C8_6 H8C_6 109.5 . . ?
H8B_6 C8_6 H8C_6 109.5 . . ?
C7_6 C9_6 H9A_6 109.5 . . ?
C7_6 C9_6 H9B_6 109.5 . . ?
H9A_6 C9_6 H9B_6 109.5 . . ?
C7_6 C9_6 H9C_6 109.5 . . ?
H9A_6 C9_6 H9C_6 109.5 . . ?
H9B_6 C9_6 H9C_6 109.5 . . ?
C6_6 C10_6 H10A_6 109.5 . . ?
C6_6 C10_6 H10B_6 109.5 . . ?
H10A_6 C10_6 H10B_6 109.5 . . ?
C6_6 C10_6 H10C_6 109.5 . . ?
H10A_6 C10_6 H10C_6 109.5 . . ?
H10B_6 C10_6 H10C_6 109.5 . . ?
C6_6 C11_6 H11A_6 109.5 . . ?
C6_6 C11_6 H11B_6 109.5 . . ?
H11A_6 C11_6 H11B_6 109.5 . . ?
C6_6 C11_6 H11C_6 109.5 . . ?
H11A_6 C11_6 H11C_6 109.5 . . ?
H11B_6 C11_6 H11C_6 109.5 . . ?

loop_
_geom_bond_atom_site_label_1
_geom_bond_atom_site_label_2
_geom_bond_distance
_geom_bond_site_symmetry_2
_geom_bond_publ_flag
B1_1 C2_1 1.491(2) . ?
B1_1 C3_1 1.545(2) . ?
B1_1 C1_3 1.552(2) . ?
C2_1 N9_1 1.401(2) . ?
C2_1 N12_1 1.408(2) . ?
C3_1 C4_1 1.412(2) . ?
C3_1 C8_1 1.432(2) . ?
C4_1 C5_1 1.385(2) . ?
C4_1 H4_1 0.9500 . ?
C5_1 C6_1 1.398(2) . ?
C5_1 H5_1 0.9500 . ?
C6_1 C7_1 1.397(2) . ?
C6_1 H6_1 0.9500 . ?
C7_1 C8_1 1.402(2) . ?
C7_1 C13_1 1.506(2) . ?
C8_1 N9_1 1.385(2) . ?
N9_1 C10_1 1.458(2) . ?
C10_1 C11_1 1.518(2) . ?
C10_1 H10A_1 0.9900 . ?
C10_1 H10B_1 0.9900 . ?
C11_1 N12_1 1.476(2) . ?
C11_1 H11A_1 0.9900 . ?
C11_1 H11B_1 0.9900 . ?
N12_1 C1_2 1.422(2) . ?
C13_1 H13A_1 0.9800 . ?
C13_1 H13B_1 0.9800 . ?
C13_1 H13C_1 0.9800 . ?
C1_2 C6_2 1.409(2) . ?
C1_2 C2_2 1.417(2) . ?
C2_2 C3_2 1.391(2) . ?
C2_2 C8_2 1.517(3) . ?
C3_2 C4_2 1.380(3) . ?
C3_2 H3_2 0.9500 . ?
C4_2 C5_2 1.382(3) . ?
C4_2 H4_2 0.9500 . ?
C5_2 C6_2 1.397(2) . ?
C5_2 H5_2 0.9500 . ?
C6_2 C7_2 1.524(2) . ?
C7_2 C12_2 1.525(3) . ?
C7_2 C11_2 1.529(3) . ?
C7_2 H7_2 1.0000 . ?
C8_2 C9_2 1.537(3) . ?
C8_2 C10_2 1.537(3) . ?
C8_2 H8_2 1.0000 . ?
C9_2 H9A_2 0.9800 . ?
C9_2 H9B_2 0.9800 . ?
C9_2 H9C_2 0.9800 . ?
C10_2 H10A_2 0.9800 . ?
C10_2 H10B_2 0.9800 . ?
C10_2 H10C_2 0.9800 . ?
C11_2 H11A_2 0.9800 . ?
C11_2 H11B_2 0.9800 . ?
C11_2 H11C_2 0.9800 . ?
C12_2 H12A_2 0.9800 . ?
C12_2 H12B_2 0.9800 . ?
C12_2 H12C_2 0.9800 . ?
C1_3 N2_3 1.362(2) . ?
C1_3 N5_3 1.367(2) . ?
N2_3 C3_3 1.387(2) . ?
N2_3 C7_3 1.484(2) . ?
C3_3 C4_3 1.344(3) . ?
C3_3 H3_3 0.9500 . ?
C4_3 N5_3 1.381(2) . ?
C4_3 H4_3 0.9500 . ?
N5_3 C6_3 1.473(2) . ?
C6_3 C10_3 1.513(3) . ?
C6_3 C11_3 1.520(3) . ?
C6_3 H6_3 1.0000 . ?
C7_3 C9_3 1.502(3) . ?
C7_3 C8_3 1.506(2) . ?
C7_3 H7_3 1.0000 . ?
C8_3 H8A_3 0.9800 . ?
C8_3 H8B_3 0.9800 . ?
C8_3 H8C_3 0.9800 . ?
C9_3 H9A_3 0.9800 . ?
C9_3 H9B_3 0.9800 . ?
C9_3 H9C_3 0.9800 . ?
C10_3 H10A_3 0.9800 . ?
C10_3 H10B_3 0.9800 . ?
C10_3 H10C_3 0.9800 . ?
C11_3 H11A_3 0.9800 . ?
C11_3 H11B_3 0.9800 . ?
C11_3 H11C_3 0.9800 . ?
B1_4 C2_4 1.497(2) . ?
B1_4 C3_4 1.545(2) . ?
B1_4 C1_6 1.557(2) . ?
C2_4 N9_4 1.400(2) . ?
C2_4 N12_4 1.404(2) . ?
C3_4 C4_4 1.415(2) . ?
C3_4 C8_4 1.434(2) . ?
C4_4 C5_4 1.381(2) . ?
C4_4 H4_4 0.9500 . ?
C5_4 C6_4 1.398(3) . ?
C5_4 H5_4 0.9500 . ?
C6_4 C7_4 1.397(3) . ?
C6_4 H6_4 0.9500 . ?
C7_4 C8_4 1.401(2) . ?
C7_4 C13_4 1.511(3) . ?
C8_4 N9_4 1.382(2) . ?
N9_4 C10_4 1.458(2) . ?
C10_4 C11_4 1.521(2) . ?
C10_4 H10A_4 0.9900 . ?
C10_4 H10B_4 0.9900 . ?
C11_4 N12_4 1.468(2) . ?
C11_4 H11A_4 0.9900 . ?
C11_4 H11B_4 0.9900 . ?
N12_4 C1_5 1.426(2) . ?
C13_4 H13A_4 0.9800 . ?
C13_4 H13B_4 0.9800 . ?
C13_4 H13C_4 0.9800 . ?
C1_5 C6_5 1.406(2) . ?
C1_5 C2_5 1.418(2) . ?
C2_5 C3_5 1.393(2) . ?
C2_5 C8_5 1.519(2) . ?
C3_5 C4_5 1.381(3) . ?
C3_5 H3_5 0.9500 . ?
C4_5 C5_5 1.384(2) . ?
C4_5 H4_5 0.9500 . ?
C5_5 C6_5 1.399(2) . ?
C5_5 H5_5 0.9500 . ?
C6_5 C7_5 1.524(2) . ?
C7_5 C11_5 1.521(3) . ?
C7_5 C12_5 1.533(2) . ?
C7_5 H7_5 1.0000 . ?
C8_5 C9_5 1.531(3) . ?
C8_5 C10_5 1.538(2) . ?
C8_5 H8_5 1.0000 . ?
C9_5 H9A_5 0.9800 . ?
C9_5 H9B_5 0.9800 . ?
C9_5 H9C_5 0.9800 . ?
C10_5 H10A_5 0.9800 . ?
C10_5 H10B_5 0.9800 . ?
C10_5 H10C_5 0.9800 . ?
C11_5 H11A_5 0.9800 . ?
C11_5 H11B_5 0.9800 . ?
C11_5 H11C_5 0.9800 . ?
C12_5 H12A_5 0.9800 . ?
C12_5 H12B_5 0.9800 . ?
C12_5 H12C_5 0.9800 . ?
C1_6 N2_6 1.364(2) . ?
C1_6 N5_6 1.365(2) . ?
N2_6 C3_6 1.388(2) . ?
N2_6 C7_6 1.475(2) . ?
C3_6 C4_6 1.343(2) . ?
C3_6 H3_6 0.9500 . ?
C4_6 N5_6 1.384(2) . ?
C4_6 H4_6 0.9500 . ?
N5_6 C6_6 1.476(2) . ?
C6_6 C11_6 1.520(2) . ?
C6_6 C10_6 1.524(2) . ?
C6_6 H6_6 1.0000 . ?
C7_6 C8_6 1.515(2) . ?
C7_6 C9_6 1.523(2) . ?
C7_6 H7_6 1.0000 . ?
C8_6 H8A_6 0.9800 . ?
C8_6 H8B_6 0.9800 . ?
C8_6 H8C_6 0.9800 . ?
C9_6 H9A_6 0.9800 . ?
C9_6 H9B_6 0.9800 . ?
C9_6 H9C_6 0.9800 . ?
C10_6 H10A_6 0.9800 . ?
C10_6 H10B_6 0.9800 . ?
C10_6 H10C_6 0.9800 . ?
C11_6 H11A_6 0.9800 . ?
C11_6 H11B_6 0.9800 . ?
C11_6 H11C_6 0.9800 . ?

loop_
_geom_torsion_atom_site_label_1
_geom_torsion_atom_site_label_2
_geom_torsion_atom_site_label_3
_geom_torsion_atom_site_label_4
_geom_torsion
_geom_torsion_site_symmetry_1
_geom_torsion_site_symmetry_2
_geom_torsion_site_symmetry_3
_geom_torsion_site_symmetry_4
_geom_torsion_publ_flag
C3_1 B1_1 C2_1 N9_1 2.63(17) . . . . ?
C1_3 B1_1 C2_1 N9_1 -173.18(17) . . . . ?
C3_1 B1_1 C2_1 N12_1 -174.8(2) . . . . ?
C1_3 B1_1 C2_1 N12_1 9.4(4) . . . . ?
C2_1 B1_1 C3_1 C4_1 175.36(18) . . . . ?
C1_3 B1_1 C3_1 C4_1 -8.5(3) . . . . ?
C2_1 B1_1 C3_1 C8_1 -1.32(18) . . . . ?
C1_3 B1_1 C3_1 C8_1 174.77(16) . . . . ?
C8_1 C3_1 C4_1 C5_1 -1.9(2) . . . . ?
B1_1 C3_1 C4_1 C5_1 -178.38(18) . . . . ?
C3_1 C4_1 C5_1 C6_1 -0.2(3) . . . . ?
C4_1 C5_1 C6_1 C7_1 0.8(3) . . . . ?
C5_1 C6_1 C7_1 C8_1 0.8(2) . . . . ?
C5_1 C6_1 C7_1 C13_1 -177.64(16) . . . . ?
C6_1 C7_1 C8_1 N9_1 178.73(16) . . . . ?
C13_1 C7_1 C8_1 N9_1 -2.9(3) . . . . ?
C6_1 C7_1 C8_1 C3_1 -3.2(2) . . . . ?
C13_1 C7_1 C8_1 C3_1 175.22(16) . . . . ?
C4_1 C3_1 C8_1 N9_1 -177.88(14) . . . . ?
B1_1 C3_1 C8_1 N9_1 -0.46(18) . . . . ?
C4_1 C3_1 C8_1 C7_1 3.7(2) . . . . ?
B1_1 C3_1 C8_1 C7_1 -178.87(15) . . . . ?
C7_1 C8_1 N9_1 C2_1 -179.40(16) . . . . ?
C3_1 C8_1 N9_1 C2_1 2.28(18) . . . . ?
C7_1 C8_1 N9_1 C10_1 -14.9(3) . . . . ?
C3_1 C8_1 N9_1 C10_1 166.76(16) . . . . ?
N12_1 C2_1 N9_1 C8_1 175.31(13) . . . . ?
B1_1 C2_1 N9_1 C8_1 -3.20(19) . . . . ?
N12_1 C2_1 N9_1 C10_1 7.46(18) . . . . ?
B1_1 C2_1 N9_1 C10_1 -171.04(14) . . . . ?
C8_1 N9_1 C10_1 C11_1 171.76(16) . . . . ?
C2_1 N9_1 C10_1 C11_1 -23.80(17) . . . . ?
N9_1 C10_1 C11_1 N12_1 29.56(16) . . . . ?
N9_1 C2_1 N12_1 C1_2 173.12(15) . . . . ?
B1_1 C2_1 N12_1 C1_2 -9.4(4) . . . . ?
N9_1 C2_1 N12_1 C11_1 13.34(18) . . . . ?
B1_1 C2_1 N12_1 C11_1 -169.2(2) . . . . ?
C10_1 C11_1 N12_1 C2_1 -27.75(18) . . . . ?
C10_1 C11_1 N12_1 C1_2 169.74(14) . . . . ?
C2_1 N12_1 C1_2 C6_2 -57.3(2) . . . . ?
C11_1 N12_1 C1_2 C6_2 100.91(19) . . . . ?
C2_1 N12_1 C1_2 C2_2 126.85(18) . . . . ?
C11_1 N12_1 C1_2 C2_2 -74.9(2) . . . . ?
C6_2 C1_2 C2_2 C3_2 -1.4(2) . . . . ?
N12_1 C1_2 C2_2 C3_2 174.56(15) . . . . ?
C6_2 C1_2 C2_2 C8_2 178.23(16) . . . . ?
N12_1 C1_2 C2_2 C8_2 -5.8(2) . . . . ?
C1_2 C2_2 C3_2 C4_2 0.9(3) . . . . ?
C8_2 C2_2 C3_2 C4_2 -178.66(17) . . . . ?
C2_2 C3_2 C4_2 C5_2 0.5(3) . . . . ?
C3_2 C4_2 C5_2 C6_2 -1.6(3) . . . . ?
C4_2 C5_2 C6_2 C1_2 1.1(3) . . . . ?
C4_2 C5_2 C6_2 C7_2 -174.85(17) . . . . ?
C2_2 C1_2 C6_2 C5_2 0.4(2) . . . . ?
N12_1 C1_2 C6_2 C5_2 -175.35(15) . . . . ?
C2_2 C1_2 C6_2 C7_2 176.15(15) . . . . ?
N12_1 C1_2 C6_2 C7_2 0.4(2) . . . . ?
C5_2 C6_2 C7_2 C12_2 76.9(2) . . . . ?
C1_2 C6_2 C7_2 C12_2 -98.9(2) . . . . ?
C5_2 C6_2 C7_2 C11_2 -45.7(2) . . . . ?
C1_2 C6_2 C7_2 C11_2 138.46(17) . . . . ?
C3_2 C2_2 C8_2 C9_2 59.2(2) . . . . ?
C1_2 C2_2 C8_2 C9_2 -120.42(18) . . . . ?
C3_2 C2_2 C8_2 C10_2 -63.6(2) . . . . ?
C1_2 C2_2 C8_2 C10_2 116.77(18) . . . . ?
C2_1 B1_1 C1_3 N2_3 135.44(19) . . . . ?
C3_1 B1_1 C1_3 N2_3 -39.5(3) . . . . ?
C2_1 B1_1 C1_3 N5_3 -48.2(3) . . . . ?
C3_1 B1_1 C1_3 N5_3 136.91(18) . . . . ?
N5_3 C1_3 N2_3 C3_3 -0.56(18) . . . . ?
B1_1 C1_3 N2_3 C3_3 176.51(16) . . . . ?
N5_3 C1_3 N2_3 C7_3 172.13(14) . . . . ?
B1_1 C1_3 N2_3 C7_3 -10.8(3) . . . . ?
C1_3 N2_3 C3_3 C4_3 0.2(2) . . . . ?
C7_3 N2_3 C3_3 C4_3 -172.54(15) . . . . ?
N2_3 C3_3 C4_3 N5_3 0.3(2) . . . . ?
N2_3 C1_3 N5_3 C4_3 0.74(19) . . . . ?
B1_1 C1_3 N5_3 C4_3 -176.27(16) . . . . ?
N2_3 C1_3 N5_3 C6_3 171.07(15) . . . . ?
B1_1 C1_3 N5_3 C6_3 -5.9(3) . . . . ?
C3_3 C4_3 N5_3 C1_3 -0.7(2) . . . . ?
C3_3 C4_3 N5_3 C6_3 -170.81(16) . . . . ?
C1_3 N5_3 C6_3 C10_3 -87.8(2) . . . . ?
C4_3 N5_3 C6_3 C10_3 81.1(2) . . . . ?
C1_3 N5_3 C6_3 C11_3 146.64(16) . . . . ?
C4_3 N5_3 C6_3 C11_3 -44.5(2) . . . . ?
C1_3 N2_3 C7_3 C9_3 -87.3(2) . . . . ?
C3_3 N2_3 C7_3 C9_3 84.4(2) . . . . ?
C1_3 N2_3 C7_3 C8_3 147.35(18) . . . . ?
C3_3 N2_3 C7_3 C8_3 -41.0(2) . . . . ?
C3_4 B1_4 C2_4 N9_4 2.64(17) . . . . ?
C1_6 B1_4 C2_4 N9_4 -172.71(16) . . . . ?
C3_4 B1_4 C2_4 N12_4 -174.2(2) . . . . ?
C1_6 B1_4 C2_4 N12_4 10.4(4) . . . . ?
C2_4 B1_4 C3_4 C4_4 178.26(18) . . . . ?
C1_6 B1_4 C3_4 C4_4 -6.1(3) . . . . ?
C2_4 B1_4 C3_4 C8_4 -1.23(17) . . . . ?
C1_6 B1_4 C3_4 C8_4 174.40(15) . . . . ?
C8_4 C3_4 C4_4 C5_4 -2.6(2) . . . . ?
B1_4 C3_4 C4_4 C5_4 177.90(17) . . . . ?
C3_4 C4_4 C5_4 C6_4 -0.1(3) . . . . ?
C4_4 C5_4 C6_4 C7_4 2.2(3) . . . . ?
C5_4 C6_4 C7_4 C8_4 -1.3(3) . . . . ?
C5_4 C6_4 C7_4 C13_4 -179.92(17) . . . . ?
C6_4 C7_4 C8_4 N9_4 -177.09(16) . . . . ?
C13_4 C7_4 C8_4 N9_4 1.5(3) . . . . ?
C6_4 C7_4 C8_4 C3_4 -1.7(2) . . . . ?
C13_4 C7_4 C8_4 C3_4 176.87(17) . . . . ?
C4_4 C3_4 C8_4 N9_4 179.78(14) . . . . ?
B1_4 C3_4 C8_4 N9_4 -0.61(18) . . . . ?
C4_4 C3_4 C8_4 C7_4 3.6(2) . . . . ?
B1_4 C3_4 C8_4 C7_4 -176.78(15) . . . . ?
C7_4 C8_4 N9_4 C2_4 178.40(16) . . . . ?
C3_4 C8_4 N9_4 C2_4 2.44(18) . . . . ?
C7_4 C8_4 N9_4 C10_4 -18.3(3) . . . . ?
C3_4 C8_4 N9_4 C10_4 165.70(16) . . . . ?
N12_4 C2_4 N9_4 C8_4 174.86(13) . . . . ?
B1_4 C2_4 N9_4 C8_4 -3.30(18) . . . . ?
N12_4 C2_4 N9_4 C10_4 7.90(18) . . . . ?
B1_4 C2_4 N9_4 C10_4 -170.27(14) . . . . ?
C8_4 N9_4 C10_4 C11_4 173.84(17) . . . . ?
C2_4 N9_4 C10_4 C11_4 -22.93(17) . . . . ?
N9_4 C10_4 C11_4 N12_4 27.81(16) . . . . ?
N9_4 C2_4 N12_4 C1_5 171.49(15) . . . . ?
B1_4 C2_4 N12_4 C1_5 -11.6(4) . . . . ?
N9_4 C2_4 N12_4 C11_4 11.83(17) . . . . ?
B1_4 C2_4 N12_4 C11_4 -171.2(2) . . . . ?
C10_4 C11_4 N12_4 C2_4 -25.62(18) . . . . ?
C10_4 C11_4 N12_4 C1_5 172.22(14) . . . . ?
C2_4 N12_4 C1_5 C6_5 -58.3(2) . . . . ?
C11_4 N12_4 C1_5 C6_5 99.97(19) . . . . ?
C2_4 N12_4 C1_5 C2_5 126.32(17) . . . . ?
C11_4 N12_4 C1_5 C2_5 -75.42(19) . . . . ?
C6_5 C1_5 C2_5 C3_5 -0.4(2) . . . . ?
N12_4 C1_5 C2_5 C3_5 175.03(14) . . . . ?
C6_5 C1_5 C2_5 C8_5 179.17(15) . . . . ?
N12_4 C1_5 C2_5 C8_5 -5.3(2) . . . . ?
C1_5 C2_5 C3_5 C4_5 0.1(2) . . . . ?
C8_5 C2_5 C3_5 C4_5 -179.52(16) . . . . ?
C2_5 C3_5 C4_5 C5_5 0.8(3) . . . . ?
C3_5 C4_5 C5_5 C6_5 -1.3(3) . . . . ?
C4_5 C5_5 C6_5 C1_5 1.0(2) . . . . ?
C4_5 C5_5 C6_5 C7_5 -174.77(16) . . . . ?
C2_5 C1_5 C6_5 C5_5 -0.1(2) . . . . ?
N12_4 C1_5 C6_5 C5_5 -175.30(15) . . . . ?
C2_5 C1_5 C6_5 C7_5 175.54(15) . . . . ?
N12_4 C1_5 C6_5 C7_5 0.3(2) . . . . ?
C5_5 C6_5 C7_5 C11_5 -39.3(2) . . . . ?
C1_5 C6_5 C7_5 C11_5 145.09(16) . . . . ?
C5_5 C6_5 C7_5 C12_5 83.6(2) . . . . ?
C1_5 C6_5 C7_5 C12_5 -91.93(19) . . . . ?
C3_5 C2_5 C8_5 C9_5 62.3(2) . . . . ?
C1_5 C2_5 C8_5 C9_5 -117.35(17) . . . . ?
C3_5 C2_5 C8_5 C10_5 -60.8(2) . . . . ?
C1_5 C2_5 C8_5 C10_5 119.58(17) . . . . ?
C2_4 B1_4 C1_6 N2_6 -48.0(3) . . . . ?
C3_4 B1_4 C1_6 N2_6 137.67(18) . . . . ?
C2_4 B1_4 C1_6 N5_6 132.19(19) . . . . ?
C3_4 B1_4 C1_6 N5_6 -42.1(3) . . . . ?
N5_6 C1_6 N2_6 C3_6 -0.18(18) . . . . ?
B1_4 C1_6 N2_6 C3_6 179.97(16) . . . . ?
N5_6 C1_6 N2_6 C7_6 169.33(14) . . . . ?
B1_4 C1_6 N2_6 C7_6 -10.5(3) . . . . ?
C1_6 N2_6 C3_6 C4_6 0.1(2) . . . . ?
C7_6 N2_6 C3_6 C4_6 -169.35(15) . . . . ?
N2_6 C3_6 C4_6 N5_6 0.0(2) . . . . ?
N2_6 C1_6 N5_6 C4_6 0.19(18) . . . . ?
B1_4 C1_6 N5_6 C4_6 -179.96(15) . . . . ?
N2_6 C1_6 N5_6 C6_6 175.58(14) . . . . ?
B1_4 C1_6 N5_6 C6_6 -4.6(3) . . . . ?
C3_6 C4_6 N5_6 C1_6 -0.12(19) . . . . ?
C3_6 C4_6 N5_6 C6_6 -175.64(15) . . . . ?
C1_6 N5_6 C6_6 C11_6 -110.34(18) . . . . ?
C4_6 N5_6 C6_6 C11_6 64.5(2) . . . . ?
C1_6 N5_6 C6_6 C10_6 126.20(17) . . . . ?
C4_6 N5_6 C6_6 C10_6 -59.0(2) . . . . ?
C1_6 N2_6 C7_6 C8_6 147.42(16) . . . . ?
C3_6 N2_6 C7_6 C8_6 -44.6(2) . . . . ?
C1_6 N2_6 C7_6 C9_6 -87.97(19) . . . . ?
C3_6 N2_6 C7_6 C9_6 80.0(2) . . . . ?
